data_1502573
loop_
_publ_author_name
'Feldman, Ken S.'
'Ngernmeesri, Paiboon'

_publ_section_title
;
 Total synthesis of (+-)-dragmacidin E.
;
_journal_issue 20
_journal_name_full 'Organic letters'
_journal_page_first 5704
_journal_page_last 5707
_journal_paper_doi 10.1021/ol202535f
_journal_volume 13
_journal_year 2011
_chemical_formula_moiety '(C27 H33 N4 O4), 2.25(C H4 O)'
_chemical_formula_sum 'C29.25 H42 N4 O6.25'
_chemical_formula_weight 549.67
_chemical_name_systematic
; 
 ? 
;
_space_group_IT_number 14
_symmetry_cell_setting monoclinic
_symmetry_space_group_name_Hall '-P 2ybc'
_symmetry_space_group_name_H-M 'P 1 21/c 1'
_atom_sites_solution_hydrogens geom
_atom_sites_solution_primary direct
_atom_sites_solution_secondary difmap
_audit_creation_method SHELXL-97
_cell_angle_alpha 90.00
_cell_angle_beta 91.572(8)
_cell_angle_gamma 90.00
_cell_formula_units_Z 4
_cell_length_a 14.467(6)
_cell_length_b 17.927(7)
_cell_length_c 11.676(4)
_cell_measurement_reflns_used 2613
_cell_measurement_temperature 143(2)
_cell_measurement_theta_max 23.053
_cell_measurement_theta_min 2.472
_cell_volume 3027(2)
_computing_cell_refinement 'Bruker SMART'
_computing_data_collection 'Bruker SMART'
_computing_data_reduction 'Bruker SAINT'
_computing_molecular_graphics 'Bruker SHELXTL'
_computing_publication_material 'Bruker SHELXTL'
_computing_structure_refinement 'SHELXL-97 (Sheldrick, 1997)'
_computing_structure_solution 'SHELXS-97 (Sheldrick, 1990)'
_diffrn_ambient_temperature 143(2)
_diffrn_measured_fraction_theta_full 0.965
_diffrn_measured_fraction_theta_max 0.965
_diffrn_measurement_device_type 'CCD area detector'
_diffrn_measurement_method 'phi and omega scans'
_diffrn_radiation_monochromator graphite
_diffrn_radiation_source 'fine-focus sealed tube'
_diffrn_radiation_type MoK\a
_diffrn_radiation_wavelength 0.71073
_diffrn_reflns_av_R_equivalents 0.0848
_diffrn_reflns_av_sigmaI/netI 0.0910
_diffrn_reflns_limit_h_max 18
_diffrn_reflns_limit_h_min -18
_diffrn_reflns_limit_k_max 23
_diffrn_reflns_limit_k_min -23
_diffrn_reflns_limit_l_max 15
_diffrn_reflns_limit_l_min -13
_diffrn_reflns_number 22075
_diffrn_reflns_theta_full 28.23
_diffrn_reflns_theta_max 28.23
_diffrn_reflns_theta_min 1.81
_exptl_absorpt_coefficient_mu 0.085
_exptl_absorpt_correction_T_max 0.9949
_exptl_absorpt_correction_T_min 0.9757
_exptl_absorpt_correction_type multi-scan
_exptl_absorpt_process_details SADABS
_exptl_crystal_colour colorless
_exptl_crystal_density_diffrn 1.206
_exptl_crystal_density_method 'not measured'
_exptl_crystal_description plate
_exptl_crystal_F_000 1182
_exptl_crystal_size_max 0.29
_exptl_crystal_size_mid 0.21
_exptl_crystal_size_min 0.06
_refine_diff_density_max 0.596
_refine_diff_density_min -0.656
_refine_diff_density_rms 0.058
_refine_ls_extinction_method none
_refine_ls_goodness_of_fit_ref 1.032
_refine_ls_hydrogen_treatment noref
_refine_ls_matrix_type full
_refine_ls_number_parameters 380
_refine_ls_number_reflns 7217
_refine_ls_number_restraints 0
_refine_ls_restrained_S_all 1.032
_refine_ls_R_factor_all 0.1313
_refine_ls_R_factor_gt 0.0733
_refine_ls_shift/su_max 0.000
_refine_ls_shift/su_mean 0.000
_refine_ls_structure_factor_coef Fsqd
_refine_ls_weighting_details 'calc w=1/[\s^2^(Fo^2^)+(0.0947P)^2^+0.7929P] where P=(Fo^2^+2Fc^2^)/3'
_refine_ls_weighting_scheme calc
_refine_ls_wR_factor_gt 0.1772
_refine_ls_wR_factor_ref 0.2070
_reflns_number_gt 4218
_reflns_number_total 7217
_reflns_threshold_expression >2sigma(I)
_cod_data_source_file ol202535f_si_002.cif
_cod_data_source_block pzn5t
_cod_depositor_comments
;
The following automatic conversions were performed:

'_symmetry_cell_setting' value 'Monoclinic' changed to 'monoclinic'
according to /home/saulius/struct/CIF-dictionaries/cif_core.dic
dictionary named 'cif_core.dic' version 2.4.1 from 2010-06-29.

Automatic conversion script
Id: cif_fix_values 1715 2011-07-08 13:25:40Z adriana 
;
_cod_original_sg_symbol_H-M P21/c
_cod_database_code 1502573

loop_
_symmetry_equiv_pos_as_xyz
'x, y, z'
'-x, y+1/2, -z+1/2'
'-x, -y, -z'
'x, -y-1/2, z-1/2'

loop_
_atom_site_label
_atom_site_type_symbol
_atom_site_fract_x
_atom_site_fract_y
_atom_site_fract_z
_atom_site_U_iso_or_equiv
_atom_site_adp_type
_atom_site_occupancy
_atom_site_symmetry_multiplicity
_atom_site_calc_flag
_atom_site_refinement_flags
C1 C 0.1585(2) 0.19741(19) 0.7966(3) 0.0504(8) Uani 1 1 d .
H1 H 0.1343 0.2317 0.7413 0.060 Uiso 1 1 calc R
C2 C 0.1020(2) 0.1415(2) 0.8376(3) 0.0608(10) Uani 1 1 d .
H2 H 0.0396 0.1378 0.8106 0.073 Uiso 1 1 calc R
C3 C 0.1359(2) 0.0919(2) 0.9168(3) 0.0549(9) Uani 1 1 d .
H3 H 0.0972 0.0535 0.9448 0.066 Uiso 1 1 calc R
C4 C 0.2256(2) 0.09742(18) 0.9557(3) 0.0528(8) Uani 1 1 d .
H4 H 0.2493 0.0628 1.0106 0.063 Uiso 1 1 calc R
C5 C 0.2817(2) 0.15311(17) 0.9154(2) 0.0441(7) Uani 1 1 d .
H5 H 0.3439 0.1568 0.9432 0.053 Uiso 1 1 calc R
C6 C 0.24830(19) 0.20394(16) 0.8345(2) 0.0347(6) Uani 1 1 d .
C7 C 0.3095(2) 0.26364(17) 0.7897(2) 0.0399(7) Uani 1 1 d .
H7A H 0.2718 0.3055 0.7587 0.048 Uiso 1 1 calc R
H7B H 0.3507 0.2830 0.8519 0.048 Uiso 1 1 calc R
C8 C 0.42368(17) 0.27779(13) 0.6483(2) 0.0273(5) Uani 1 1 d .
C9 C 0.43848(18) 0.35217(14) 0.6699(2) 0.0303(6) Uani 1 1 d .
H9 H 0.4033 0.3771 0.7257 0.036 Uiso 1 1 calc R
C10 C 0.50548(18) 0.39146(13) 0.6096(2) 0.0296(6) Uani 1 1 d .
H10 H 0.5146 0.4427 0.6272 0.036 Uiso 1 1 calc R
C11 C 0.55871(17) 0.36001(13) 0.5266(2) 0.0251(5) Uani 1 1 d .
C12 C 0.54141(17) 0.28395(13) 0.5003(2) 0.0244(5) Uani 1 1 d .
C13 C 0.47638(17) 0.24455(13) 0.5629(2) 0.0267(5) Uani 1 1 d .
C14 C 0.57903(17) 0.23258(13) 0.4195(2) 0.0249(5) Uani 1 1 d .
C15 C 0.53658(19) 0.16549(14) 0.4394(2) 0.0306(6) Uani 1 1 d .
H15A H 0.5040 0.1483 0.3685 0.037 Uiso 1 1 calc R
H15B H 0.5838 0.1277 0.4612 0.037 Uiso 1 1 calc R
C16 C 0.63678(17) 0.40245(13) 0.4741(2) 0.0266(5) Uani 1 1 d .
H16 H 0.6233 0.4565 0.4870 0.032 Uiso 1 1 calc R
C17 C 0.64240(17) 0.39239(13) 0.3426(2) 0.0262(5) Uani 1 1 d .
C18 C 0.65084(19) 0.48450(13) 0.2014(2) 0.0301(6) Uani 1 1 d .
C19 C 0.54695(18) 0.40352(14) 0.2831(2) 0.0286(6) Uani 1 1 d .
H19A H 0.5213 0.3555 0.2550 0.034 Uiso 1 1 calc R
H19B H 0.5027 0.4266 0.3358 0.034 Uiso 1 1 calc R
C20 C 0.69165(18) 0.31903(14) 0.3066(2) 0.0280(6) Uani 1 1 d .
H20 H 0.7487 0.3137 0.3562 0.034 Uiso 1 1 calc R
C21 C 0.63643(18) 0.24667(14) 0.3166(2) 0.0302(6) Uani 1 1 d .
H21A H 0.5946 0.2435 0.2482 0.036 Uiso 1 1 calc R
H21B H 0.6808 0.2049 0.3113 0.036 Uiso 1 1 calc R
C22 C 0.80801(19) 0.33458(14) 0.1586(2) 0.0317(6) Uani 1 1 d .
C23 C 0.9088(2) 0.33511(18) -0.0060(3) 0.0463(8) Uani 1 1 d .
C24 C 0.9654(3) 0.2684(2) 0.0325(4) 0.0733(12) Uani 1 1 d .
H24A H 0.9748 0.2699 0.1159 0.110 Uiso 1 1 calc R
H24B H 1.0255 0.2695 -0.0042 0.110 Uiso 1 1 calc R
H24C H 0.9326 0.2225 0.0108 0.110 Uiso 1 1 calc R
C25 C 0.8859(3) 0.3307(2) -0.1339(3) 0.0656(11) Uani 1 1 d .
H25A H 0.8552 0.2831 -0.1512 0.098 Uiso 1 1 calc R
H25B H 0.9431 0.3340 -0.1767 0.098 Uiso 1 1 calc R
H25C H 0.8448 0.3719 -0.1561 0.098 Uiso 1 1 calc R
C26 C 0.9537(3) 0.4091(2) 0.0208(3) 0.0669(11) Uani 1 1 d .
H26A H 0.9098 0.4495 0.0034 0.100 Uiso 1 1 calc R
H26B H 1.0085 0.4152 -0.0257 0.100 Uiso 1 1 calc R
H26C H 0.9719 0.4109 0.1022 0.100 Uiso 1 1 calc R
C27 C 0.72850(19) 0.38658(15) 0.5382(2) 0.0351(6) Uani 1 1 d .
H27A H 0.7253 0.4050 0.6171 0.053 Uiso 1 1 calc R
H27B H 0.7789 0.4119 0.4995 0.053 Uiso 1 1 calc R
H27C H 0.7400 0.3327 0.5391 0.053 Uiso 1 1 calc R
C28 C 0.1975(7) 0.1525(6) 0.5135(9) 0.029(2) Uani 0.25 1 d P
H28A H 0.2647 0.1597 0.5141 0.043 Uiso 0.25 1 calc PR
H28B H 0.1814 0.1187 0.5758 0.043 Uiso 0.25 1 calc PR
H28C H 0.1670 0.2007 0.5243 0.043 Uiso 0.25 1 calc PR
C29 C 0.0654(3) 0.0381(2) 0.2067(4) 0.0802(13) Uani 1 1 d .
H29A H 0.0990 0.0483 0.2790 0.120 Uiso 1 1 calc R
H29B H 0.0013 0.0246 0.2225 0.120 Uiso 1 1 calc R
H29C H 0.0659 0.0827 0.1582 0.120 Uiso 1 1 calc R
C30 C 0.3175(3) 0.0143(3) 0.6548(3) 0.0761(12) Uani 1 1 d .
H30A H 0.3443 0.0164 0.7327 0.114 Uiso 1 1 calc R
H30B H 0.2940 -0.0361 0.6394 0.114 Uiso 1 1 calc R
H30C H 0.2667 0.0503 0.6473 0.114 Uiso 1 1 calc R
N1 N 0.72058(15) 0.32258(12) 0.18770(17) 0.0299(5) Uani 1 1 d .
H1N H 0.6784 0.3165 0.1327 0.036 Uiso 1 1 calc R
N2 N 0.69298(15) 0.45629(11) 0.29615(17) 0.0299(5) Uani 1 1 d .
H2N H 0.7447 0.4740 0.3267 0.036 Uiso 1 1 calc R
N3 N 0.56664(16) 0.45276(12) 0.18934(18) 0.0343(5) Uani 1 1 d .
H3N H 0.5282 0.4611 0.1310 0.041 Uiso 1 1 calc R
N4 N 0.47453(15) 0.17239(11) 0.52542(17) 0.0291(5) Uani 1 1 d .
H4N H 0.4395 0.1365 0.5519 0.035 Uiso 1 1 calc R
O1 O 0.81664(13) 0.33029(11) 0.04475(16) 0.0402(5) Uani 1 1 d .
O2 O 0.87156(13) 0.34730(11) 0.22701(16) 0.0396(5) Uani 1 1 d .
O3 O 0.68386(15) 0.53176(10) 0.13696(16) 0.0415(5) Uani 1 1 d .
O4 O 0.36313(12) 0.23138(10) 0.70075(15) 0.0345(4) Uani 1 1 d .
O5 O 0.10792(16) -0.02077(12) 0.1501(2) 0.0543(6) Uani 1 1 d .
H5O H 0.1053 -0.0595 0.1904 0.081 Uiso 1 1 calc R
O6 O 0.1686(5) 0.1221(5) 0.4097(7) 0.0399(19) Uani 0.25 1 d P
H6 H 0.1724 0.0754 0.4131 0.060 Uiso 0.25 1 calc PR
O7 O 0.38613(14) 0.03188(11) 0.57551(16) 0.0415(5) Uani 1 1 d .
H7 H 0.3618 0.0353 0.5095 0.062 Uiso 1 1 calc R

loop_
_atom_site_aniso_label
_atom_site_aniso_U_11
_atom_site_aniso_U_22
_atom_site_aniso_U_33
_atom_site_aniso_U_23
_atom_site_aniso_U_13
_atom_site_aniso_U_12
C1 0.0410(18) 0.062(2) 0.0483(19) 0.0153(16) -0.0025(14) -0.0070(15)
C2 0.0408(19) 0.077(3) 0.064(2) 0.003(2) 0.0020(17) -0.0187(18)
C3 0.063(2) 0.053(2) 0.050(2) 0.0017(17) 0.0155(17) -0.0196(17)
C4 0.068(2) 0.0474(19) 0.0429(18) 0.0075(15) 0.0041(16) -0.0045(17)
C5 0.0449(18) 0.0502(18) 0.0371(17) 0.0021(14) -0.0005(13) -0.0062(14)
C6 0.0363(15) 0.0407(16) 0.0274(14) -0.0030(12) 0.0082(11) -0.0050(12)
C7 0.0443(17) 0.0420(16) 0.0342(15) -0.0077(13) 0.0127(13) -0.0044(13)
C8 0.0323(14) 0.0262(13) 0.0233(13) 0.0017(10) 0.0016(10) -0.0015(10)
C9 0.0382(15) 0.0271(13) 0.0259(13) -0.0039(11) 0.0071(11) 0.0015(11)
C10 0.0442(16) 0.0182(12) 0.0267(13) -0.0024(10) 0.0035(11) -0.0019(11)
C11 0.0372(14) 0.0186(11) 0.0195(12) -0.0002(10) 0.0001(10) 0.0018(10)
C12 0.0319(14) 0.0210(12) 0.0202(12) 0.0027(10) -0.0008(10) 0.0017(10)
C13 0.0362(14) 0.0214(12) 0.0221(12) 0.0009(10) -0.0030(10) 0.0000(10)
C14 0.0338(14) 0.0201(11) 0.0208(12) 0.0022(10) 0.0003(10) 0.0019(10)
C15 0.0421(16) 0.0260(13) 0.0235(13) 0.0027(11) -0.0006(11) 0.0032(11)
C16 0.0365(14) 0.0207(12) 0.0228(12) -0.0021(10) 0.0038(10) -0.0012(10)
C17 0.0331(14) 0.0222(12) 0.0232(13) 0.0018(10) 0.0008(10) -0.0025(10)
C18 0.0471(17) 0.0207(12) 0.0228(13) 0.0007(10) 0.0024(11) 0.0009(11)
C19 0.0362(15) 0.0240(12) 0.0255(13) 0.0017(10) 0.0008(11) -0.0004(11)
C20 0.0339(14) 0.0280(13) 0.0223(12) 0.0005(10) 0.0034(10) 0.0002(11)
C21 0.0398(15) 0.0252(13) 0.0259(13) -0.0022(11) 0.0040(11) 0.0002(11)
C22 0.0384(16) 0.0247(13) 0.0324(15) -0.0027(11) 0.0073(12) -0.0027(11)
C23 0.0469(18) 0.0494(18) 0.0436(17) -0.0148(15) 0.0222(14) -0.0156(15)
C24 0.062(2) 0.070(3) 0.089(3) -0.020(2) 0.027(2) 0.006(2)
C25 0.076(3) 0.079(3) 0.0439(19) -0.0244(18) 0.0285(18) -0.033(2)
C26 0.083(3) 0.065(2) 0.054(2) -0.0155(18) 0.0258(19) -0.037(2)
C27 0.0426(16) 0.0357(15) 0.0270(14) -0.0017(12) -0.0011(12) -0.0047(12)
C28 0.018(5) 0.038(6) 0.031(5) 0.002(5) 0.005(4) 0.007(4)
C29 0.101(3) 0.064(3) 0.077(3) 0.004(2) 0.033(2) 0.019(2)
C30 0.070(3) 0.110(3) 0.050(2) 0.001(2) 0.0196(19) -0.032(2)
N1 0.0351(12) 0.0332(12) 0.0215(11) -0.0032(9) 0.0032(9) -0.0020(9)
N2 0.0379(12) 0.0257(11) 0.0260(11) 0.0018(9) -0.0004(9) -0.0073(9)
N3 0.0421(13) 0.0319(12) 0.0286(12) 0.0080(10) -0.0045(10) -0.0024(10)
N4 0.0424(13) 0.0199(10) 0.0253(11) 0.0022(9) 0.0046(9) -0.0043(9)
O1 0.0464(12) 0.0454(12) 0.0295(10) -0.0073(9) 0.0149(9) -0.0078(9)
O2 0.0356(11) 0.0457(12) 0.0377(11) -0.0021(9) 0.0045(9) -0.0054(9)
O3 0.0655(14) 0.0294(10) 0.0300(10) 0.0081(8) 0.0061(9) -0.0077(9)
O4 0.0436(11) 0.0316(10) 0.0288(10) 0.0003(8) 0.0125(8) -0.0050(8)
O5 0.0549(14) 0.0495(13) 0.0590(15) 0.0114(11) 0.0091(11) 0.0074(11)
O6 0.026(4) 0.052(5) 0.042(4) -0.015(4) 0.000(3) 0.003(4)
O7 0.0485(12) 0.0425(12) 0.0337(11) -0.0037(9) 0.0038(9) -0.0128(9)

loop_
_atom_type_symbol
_atom_type_description
_atom_type_scat_dispersion_real
_atom_type_scat_dispersion_imag
_atom_type_scat_source
C C 0.0033 0.0016 'International Tables Vol C Tables 4.2.6.8 and 6.1.1.4'
H H 0.0000 0.0000 'International Tables Vol C Tables 4.2.6.8 and 6.1.1.4'
N N 0.0061 0.0033 'International Tables Vol C Tables 4.2.6.8 and 6.1.1.4'
O O 0.0106 0.0060 'International Tables Vol C Tables 4.2.6.8 and 6.1.1.4'

loop_
_geom_angle_atom_site_label_1
_geom_angle_atom_site_label_2
_geom_angle_atom_site_label_3
_geom_angle
C6 C1 C2 120.9(3)
C6 C1 H1 119.5
C2 C1 H1 119.5
C3 C2 C1 120.1(3)
C3 C2 H2 119.9
C1 C2 H2 119.9
C2 C3 C4 119.8(3)
C2 C3 H3 120.1
C4 C3 H3 120.1
C3 C4 C5 120.2(3)
C3 C4 H4 119.9
C5 C4 H4 119.9
C4 C5 C6 120.6(3)
C4 C5 H5 119.7
C6 C5 H5 119.7
C1 C6 C5 118.3(3)
C1 C6 C7 121.0(3)
C5 C6 C7 120.7(3)
O4 C7 C6 107.6(2)
O4 C7 H7A 110.2
C6 C7 H7A 110.2
O4 C7 H7B 110.2
C6 C7 H7B 110.2
H7A C7 H7B 108.5
O4 C8 C9 127.5(2)
O4 C8 C13 115.3(2)
C9 C8 C13 117.2(2)
C8 C9 C10 120.1(2)
C8 C9 H9 119.9
C10 C9 H9 119.9
C11 C10 C9 123.8(2)
C11 C10 H10 118.1
C9 C10 H10 118.1
C10 C11 C12 116.6(2)
C10 C11 C16 121.3(2)
C12 C11 C16 121.8(2)
C13 C12 C11 119.3(2)
C13 C12 C14 107.0(2)
C11 C12 C14 133.7(2)
N4 C13 C12 108.6(2)
N4 C13 C8 128.5(2)
C12 C13 C8 122.9(2)
C15 C14 C12 105.7(2)
C15 C14 C21 122.9(2)
C12 C14 C21 130.2(2)
N4 C15 C14 110.5(2)
N4 C15 H15A 109.5
C14 C15 H15A 109.5
N4 C15 H15B 109.5
C14 C15 H15B 109.5
H15A C15 H15B 108.1
C11 C16 C27 110.9(2)
C11 C16 C17 113.84(19)
C27 C16 C17 113.2(2)
C11 C16 H16 106.1
C27 C16 H16 106.1
C17 C16 H16 106.1
N2 C17 C19 100.48(18)
N2 C17 C16 108.33(19)
C19 C17 C16 111.1(2)
N2 C17 C20 108.8(2)
C19 C17 C20 113.5(2)
C16 C17 C20 113.68(19)
O3 C18 N2 125.6(3)
O3 C18 N3 126.0(2)
N2 C18 N3 108.3(2)
N3 C19 C17 103.2(2)
N3 C19 H19A 111.1
C17 C19 H19A 111.1
N3 C19 H19B 111.1
C17 C19 H19B 111.1
H19A C19 H19B 109.1
N1 C20 C21 105.8(2)
N1 C20 C17 111.3(2)
C21 C20 C17 116.8(2)
N1 C20 H20 107.5
C21 C20 H20 107.5
C17 C20 H20 107.5
C14 C21 C20 120.4(2)
C14 C21 H21A 107.2
C20 C21 H21A 107.2
C14 C21 H21B 107.2
C20 C21 H21B 107.2
H21A C21 H21B 106.9
O2 C22 N1 124.4(2)
O2 C22 O1 124.7(2)
N1 C22 O1 110.9(2)
O1 C23 C26 110.9(3)
O1 C23 C24 108.8(3)
C26 C23 C24 114.1(3)
O1 C23 C25 102.5(2)
C26 C23 C25 109.3(3)
C24 C23 C25 110.6(3)
C23 C24 H24A 109.5
C23 C24 H24B 109.5
H24A C24 H24B 109.5
C23 C24 H24C 109.5
H24A C24 H24C 109.5
H24B C24 H24C 109.5
C23 C25 H25A 109.5
C23 C25 H25B 109.5
H25A C25 H25B 109.5
C23 C25 H25C 109.5
H25A C25 H25C 109.5
H25B C25 H25C 109.5
C23 C26 H26A 109.5
C23 C26 H26B 109.5
H26A C26 H26B 109.5
C23 C26 H26C 109.5
H26A C26 H26C 109.5
H26B C26 H26C 109.5
C16 C27 H27A 109.5
C16 C27 H27B 109.5
H27A C27 H27B 109.5
C16 C27 H27C 109.5
H27A C27 H27C 109.5
H27B C27 H27C 109.5
O6 C28 H28A 109.5
O6 C28 H28B 109.5
H28A C28 H28B 109.5
O6 C28 H28C 109.5
H28A C28 H28C 109.5
H28B C28 H28C 109.5
O5 C29 H29A 109.5
O5 C29 H29B 109.5
H29A C29 H29B 109.5
O5 C29 H29C 109.5
H29A C29 H29C 109.5
H29B C29 H29C 109.5
O7 C30 H30A 109.5
O7 C30 H30B 109.5
H30A C30 H30B 109.5
O7 C30 H30C 109.5
H30A C30 H30C 109.5
H30B C30 H30C 109.5
C22 N1 C20 123.1(2)
C22 N1 H1N 118.5
C20 N1 H1N 118.5
C18 N2 C17 112.1(2)
C18 N2 H2N 123.9
C17 N2 H2N 123.9
C18 N3 C19 112.1(2)
C18 N3 H3N 124.0
C19 N3 H3N 124.0
C13 N4 C15 108.2(2)
C13 N4 H4N 125.9
C15 N4 H4N 125.9
C22 O1 C23 120.3(2)
C8 O4 C7 116.4(2)
C29 O5 H5O 109.5
C28 O6 H6 109.5
C30 O7 H7 109.5

loop_
_geom_bond_atom_site_label_1
_geom_bond_atom_site_label_2
_geom_bond_distance
C1 C6 1.367(4)
C1 C2 1.387(5)
C1 H1 0.9500
C2 C3 1.364(5)
C2 H2 0.9500
C3 C4 1.367(5)
C3 H3 0.9500
C4 C5 1.378(4)
C4 H4 0.9500
C5 C6 1.390(4)
C5 H5 0.9500
C6 C7 1.493(4)
C7 O4 1.435(3)
C7 H7A 0.9900
C7 H7B 0.9900
C8 O4 1.365(3)
C8 C9 1.373(3)
C8 C13 1.405(3)
C9 C10 1.403(4)
C9 H9 0.9500
C10 C11 1.376(3)
C10 H10 0.9500
C11 C12 1.418(3)
C11 C16 1.506(3)
C12 C13 1.399(3)
C12 C14 1.436(3)
C13 N4 1.366(3)
C14 C15 1.373(3)
C14 C21 1.500(4)
C15 N4 1.371(3)
C15 H15A 0.9900
C15 H15B 0.9900
C16 C27 1.532(4)
C16 C17 1.551(3)
C16 H16 1.0000
C17 N2 1.471(3)
C17 C19 1.541(3)
C17 C20 1.559(3)
C18 O3 1.238(3)
C18 N2 1.347(3)
C18 N3 1.348(3)
C19 N3 1.441(3)
C19 H19A 0.9900
C19 H19B 0.9900
C20 N1 1.462(3)
C20 C21 1.530(4)
C20 H20 1.0000
C21 H21A 0.9900
C21 H21B 0.9900
C22 O2 1.223(3)
C22 N1 1.336(3)
C22 O1 1.341(3)
C23 O1 1.476(3)
C23 C26 1.506(4)
C23 C24 1.511(5)
C23 C25 1.523(5)
C24 H24A 0.9800
C24 H24B 0.9800
C24 H24C 0.9800
C25 H25A 0.9800
C25 H25B 0.9800
C25 H25C 0.9800
C26 H26A 0.9800
C26 H26B 0.9800
C26 H26C 0.9800
C27 H27A 0.9800
C27 H27B 0.9800
C27 H27C 0.9800
C28 O6 1.384(12)
C28 H28A 0.9800
C28 H28B 0.9800
C28 H28C 0.9800
C29 O5 1.397(4)
C29 H29A 0.9800
C29 H29B 0.9800
C29 H29C 0.9800
C30 O7 1.411(4)
C30 H30A 0.9800
C30 H30B 0.9800
C30 H30C 0.9800
N1 H1N 0.8800
N2 H2N 0.8800
N3 H3N 0.8800
N4 H4N 0.8800
O5 H5O 0.8400
O6 H6 0.8400
O7 H7 0.8400

loop_
_geom_torsion_atom_site_label_1
_geom_torsion_atom_site_label_2
_geom_torsion_atom_site_label_3
_geom_torsion_atom_site_label_4
_geom_torsion
C6 C1 C2 C3 -0.2(6)
C1 C2 C3 C4 0.1(6)
C2 C3 C4 C5 0.2(5)
C3 C4 C5 C6 -0.4(5)
C2 C1 C6 C5 0.0(5)
C2 C1 C6 C7 179.4(3)
C4 C5 C6 C1 0.3(4)
C4 C5 C6 C7 -179.2(3)
C1 C6 C7 O4 -97.3(3)
C5 C6 C7 O4 82.2(3)
O4 C8 C9 C10 178.4(2)
C13 C8 C9 C10 -1.5(4)
C8 C9 C10 C11 0.8(4)
C9 C10 C11 C12 1.7(4)
C9 C10 C11 C16 -173.0(2)
C10 C11 C12 C13 -3.4(3)
C16 C11 C12 C13 171.3(2)
C10 C11 C12 C14 178.2(2)
C16 C11 C12 C14 -7.1(4)
C11 C12 C13 N4 -177.6(2)
C14 C12 C13 N4 1.2(3)
C11 C12 C13 C8 2.9(3)
C14 C12 C13 C8 -178.3(2)
O4 C8 C13 N4 0.3(4)
C9 C8 C13 N4 -179.8(2)
O4 C8 C13 C12 179.8(2)
C9 C8 C13 C12 -0.4(4)
C13 C12 C14 C15 -1.3(3)
C11 C12 C14 C15 177.2(3)
C13 C12 C14 C21 166.5(2)
C11 C12 C14 C21 -15.0(4)
C12 C14 C15 N4 1.0(3)
C21 C14 C15 N4 -167.9(2)
C10 C11 C16 C27 92.9(3)
C12 C11 C16 C27 -81.6(3)
C10 C11 C16 C17 -138.1(2)
C12 C11 C16 C17 47.4(3)
C11 C16 C17 N2 157.6(2)
C27 C16 C17 N2 -74.6(2)
C11 C16 C17 C19 48.1(3)
C27 C16 C17 C19 176.0(2)
C11 C16 C17 C20 -81.4(3)
C27 C16 C17 C20 46.5(3)
N2 C17 C19 N3 18.2(2)
C16 C17 C19 N3 132.7(2)
C20 C17 C19 N3 -97.7(2)
N2 C17 C20 N1 -41.6(3)
C19 C17 C20 N1 69.3(3)
C16 C17 C20 N1 -162.4(2)
N2 C17 C20 C21 -163.4(2)
C19 C17 C20 C21 -52.4(3)
C16 C17 C20 C21 75.8(3)
C15 C14 C21 C20 -172.4(2)
C12 C14 C21 C20 21.6(4)
N1 C20 C21 C14 -166.9(2)
C17 C20 C21 C14 -42.4(3)
O2 C22 N1 C20 -3.7(4)
O1 C22 N1 C20 175.9(2)
C21 C20 N1 C22 -129.0(2)
C17 C20 N1 C22 103.1(3)
O3 C18 N2 C17 -170.3(2)
N3 C18 N2 C17 10.1(3)
C19 C17 N2 C18 -17.9(3)
C16 C17 N2 C18 -134.5(2)
C20 C17 N2 C18 101.4(2)
O3 C18 N3 C19 -176.2(2)
N2 C18 N3 C19 3.5(3)
C17 C19 N3 C18 -14.4(3)
C12 C13 N4 C15 -0.6(3)
C8 C13 N4 C15 178.9(2)
C14 C15 N4 C13 -0.3(3)
O2 C22 O1 C23 5.0(4)
N1 C22 O1 C23 -174.6(2)
C26 C23 O1 C22 -61.5(4)
C24 C23 O1 C22 64.8(3)
C25 C23 O1 C22 -178.1(3)
C9 C8 O4 C7 -0.8(4)
C13 C8 O4 C7 179.0(2)
C6 C7 O4 C8 179.8(2)
